data_7109765
loop_
_publ_author_name
'Ramya Raghunathan'
'Elango Kumarasamy'
'Akila Iyer'
'Angel Ugrinov'
'J. Sivaguru'

_publ_section_title
;
 Intramolecular Paterno-Buchi reaction of atropisomeric alpha-oxoamides in
 solution and in the solid-state
;
_journal_name_full Chem.Commun.
_journal_page_first 8713
_journal_paper_doi 10.1039/c3cc44281k
_journal_volume 49
_journal_year 2013
_chemical_formula_moiety 'C26 H31 N O3'
_chemical_formula_sum 'C26 H31 N O3'
_chemical_formula_weight 405.52
_chemical_name_systematic
; 
 ? 
;
_space_group_IT_number 2
_space_group_name_Hall '-P 1'
_symmetry_cell_setting triclinic
_symmetry_space_group_name_Hall '-P 1'
_symmetry_space_group_name_H-M 'P -1'
_atom_sites_solution_hydrogens geom
_atom_sites_solution_primary direct
_atom_sites_solution_secondary difmap
_audit_creation_method SHELXL-97
_cell_angle_alpha 89.213(2)
_cell_angle_beta 76.836(2)
_cell_angle_gamma 78.502(2)
_cell_formula_units_Z 4
_cell_length_a 9.7846(4)
_cell_length_b 12.0025(6)
_cell_length_c 20.5396(9)
_cell_measurement_reflns_used 9938
_cell_measurement_temperature 100(2)
_cell_measurement_theta_max 66.44
_cell_measurement_theta_min 4.75
_cell_volume 2300.37(18)
_computing_cell_refinement 'Bruker SAINT'
_computing_data_collection 'Bruker APEX2'
_computing_data_reduction 'Bruker SAINT'
_computing_molecular_graphics 'Bruker SHELXTL'
_computing_publication_material 'Bruker SHELXTL'
_computing_structure_refinement 'SHELXL-97 (Sheldrick, 2008)'
_computing_structure_solution 'SHELXS-97 (Sheldrick, 2008)'
_diffrn_ambient_temperature 100(2)
_diffrn_measured_fraction_theta_full 0.966
_diffrn_measured_fraction_theta_max 0.966
_diffrn_measurement_device_type 'Bruker APEX-II CCD'
_diffrn_measurement_method '\f and \w scans'
_diffrn_radiation_monochromator graphite
_diffrn_radiation_source 'fine-focus sealed tube'
_diffrn_radiation_type CuK\a
_diffrn_radiation_wavelength 1.54178
_diffrn_reflns_av_R_equivalents 0.0389
_diffrn_reflns_av_sigmaI/netI 0.0354
_diffrn_reflns_limit_h_max 8
_diffrn_reflns_limit_h_min -11
_diffrn_reflns_limit_k_max 13
_diffrn_reflns_limit_k_min -14
_diffrn_reflns_limit_l_max 24
_diffrn_reflns_limit_l_min -23
_diffrn_reflns_number 27607
_diffrn_reflns_theta_full 66.58
_diffrn_reflns_theta_max 66.58
_diffrn_reflns_theta_min 4.75
_exptl_absorpt_coefficient_mu 0.599
_exptl_absorpt_correction_T_max 0.7528
_exptl_absorpt_correction_T_min 0.6952
_exptl_absorpt_correction_type multi-scan
_exptl_absorpt_process_details 'Acta Cryst (1995). A51, 33-38'
_exptl_crystal_colour colourless
_exptl_crystal_density_diffrn 1.171
_exptl_crystal_density_method 'not measured'
_exptl_crystal_description rod
_exptl_crystal_F_000 872
_exptl_crystal_size_max 0.16
_exptl_crystal_size_mid 0.06
_exptl_crystal_size_min 0.03
_refine_diff_density_max 0.241
_refine_diff_density_min -0.207
_refine_diff_density_rms 0.037
_refine_ls_extinction_method none
_refine_ls_goodness_of_fit_ref 1.031
_refine_ls_hydrogen_treatment constr
_refine_ls_matrix_type full
_refine_ls_number_parameters 555
_refine_ls_number_reflns 7861
_refine_ls_number_restraints 0
_refine_ls_restrained_S_all 1.031
_refine_ls_R_factor_all 0.0455
_refine_ls_R_factor_gt 0.0368
_refine_ls_shift/su_max 0.001
_refine_ls_shift/su_mean 0.000
_refine_ls_structure_factor_coef Fsqd
_refine_ls_weighting_details 'calc w=1/[\s^2^(Fo^2^)+(0.0447P)^2^+0.6237P] where P=(Fo^2^+2Fc^2^)/3'
_refine_ls_weighting_scheme calc
_refine_ls_wR_factor_gt 0.0902
_refine_ls_wR_factor_ref 0.0954
_reflns_number_gt 6654
_reflns_number_total 7861
_reflns_threshold_expression >2sigma(I)
_cod_data_source_file c3cc44281k.txt
_cod_data_source_block 3a
_cod_original_sg_symbol_H-M P-1
_cod_database_code 7109765

loop_
_symmetry_equiv_pos_as_xyz
'x, y, z'
'-x, -y, -z'

loop_
_atom_site_label
_atom_site_type_symbol
_atom_site_fract_x
_atom_site_fract_y
_atom_site_fract_z
_atom_site_U_iso_or_equiv
_atom_site_adp_type
_atom_site_occupancy
_atom_site_symmetry_multiplicity
_atom_site_calc_flag
_atom_site_refinement_flags
O11 O 0.33635(11) -0.12304(8) 0.77841(5) 0.0287(2) Uani 1 1 d .
O12 O 0.45679(10) 0.21233(8) 0.82067(5) 0.0223(2) Uani 1 1 d .
O13 O 0.38554(10) -0.00924(8) 0.92116(4) 0.0206(2) Uani 1 1 d .
O21 O -0.06912(10) 0.47567(8) 0.19314(4) 0.0216(2) Uani 1 1 d .
O22 O 0.14473(10) 0.23576(8) 0.22736(5) 0.0274(2) Uani 1 1 d .
O23 O -0.21844(10) 0.48638(8) 0.36160(4) 0.0243(2) Uani 1 1 d .
N11 N 0.38852(11) 0.04995(9) 0.79536(5) 0.0167(2) Uani 1 1 d .
N21 N -0.04192(11) 0.34686(9) 0.30134(5) 0.0177(2) Uani 1 1 d .
C101 C 0.52549(14) 0.08871(12) 0.64360(6) 0.0215(3) Uani 1 1 d .
C102 C 0.61959(15) 0.00069(13) 0.67777(7) 0.0289(3) Uani 1 1 d .
H10A H 0.5739 -0.0649 0.6891 0.043 Uiso 1 1 calc R
H10B H 0.6314 0.0349 0.7187 0.043 Uiso 1 1 calc R
H10C H 0.7137 -0.0243 0.6474 0.043 Uiso 1 1 calc R
C103 C 0.53040(16) 0.03598(14) 0.57517(7) 0.0301(3) Uani 1 1 d .
H10D H 0.6304 0.0104 0.5511 0.045 Uiso 1 1 calc R
H10E H 0.4813 0.0930 0.5491 0.045 Uiso 1 1 calc R
H10F H 0.4826 -0.0291 0.5816 0.045 Uiso 1 1 calc R
C104 C 0.59134(16) 0.19594(13) 0.63288(8) 0.0307(3) Uani 1 1 d .
H10G H 0.5884 0.2300 0.6764 0.046 Uiso 1 1 calc R
H10H H 0.5365 0.2509 0.6080 0.046 Uiso 1 1 calc R
H10I H 0.6910 0.1750 0.6075 0.046 Uiso 1 1 calc R
C105 C 0.36811(14) 0.12551(11) 0.68224(6) 0.0186(3) Uani 1 1 d .
C106 C 0.27145(15) 0.19012(12) 0.64834(6) 0.0223(3) Uani 1 1 d .
H106 H 0.3063 0.2053 0.6027 0.027 Uiso 1 1 calc R
C107 C 0.12910(15) 0.23281(11) 0.67720(7) 0.0216(3) Uani 1 1 d .
H107 H 0.0700 0.2761 0.6512 0.026 Uiso 1 1 calc R
C108 C 0.07021(14) 0.21345(11) 0.74403(6) 0.0191(3) Uani 1 1 d .
C109 C 0.16391(14) 0.14945(11) 0.77836(6) 0.0181(3) Uani 1 1 d .
H109 H 0.1283 0.1335 0.8238 0.022 Uiso 1 1 calc R
C110 C 0.30778(13) 0.10767(10) 0.74903(6) 0.0167(3) Uani 1 1 d .
C111 C -0.08835(14) 0.25517(12) 0.77740(7) 0.0225(3) Uani 1 1 d .
C112 C -0.16774(16) 0.16008(14) 0.77070(9) 0.0355(4) Uani 1 1 d .
H11A H -0.1532 0.1392 0.7233 0.053 Uiso 1 1 calc R
H11B H -0.2703 0.1864 0.7900 0.053 Uiso 1 1 calc R
H11C H -0.1307 0.0936 0.7945 0.053 Uiso 1 1 calc R
C113 C -0.15416(18) 0.36110(14) 0.74389(8) 0.0378(4) Uani 1 1 d .
H11D H -0.1484 0.3423 0.6969 0.057 Uiso 1 1 calc R
H11E H -0.1013 0.4217 0.7463 0.057 Uiso 1 1 calc R
H11F H -0.2547 0.3870 0.7671 0.057 Uiso 1 1 calc R
C114 C -0.10908(15) 0.28661(13) 0.85161(7) 0.0287(3) Uani 1 1 d .
H11G H -0.2107 0.3175 0.8709 0.043 Uiso 1 1 calc R
H11H H -0.0526 0.3438 0.8560 0.043 Uiso 1 1 calc R
H11I H -0.0772 0.2185 0.8754 0.043 Uiso 1 1 calc R
C116 C 0.44855(13) 0.11502(11) 0.83301(6) 0.0173(3) Uani 1 1 d .
C117 C 0.38505(14) -0.06383(11) 0.81009(6) 0.0188(3) Uani 1 1 d .
C118 C 0.50170(14) 0.04929(11) 0.88935(6) 0.0206(3) Uani 1 1 d .
C119 C 0.54500(16) 0.12188(12) 0.93677(7) 0.0267(3) Uani 1 1 d .
H11J H 0.4627 0.1813 0.9574 0.040 Uiso 1 1 calc R
H11K H 0.6228 0.1572 0.9123 0.040 Uiso 1 1 calc R
H11L H 0.5778 0.0746 0.9717 0.040 Uiso 1 1 calc R
C120 C 0.59589(14) -0.06590(11) 0.86109(7) 0.0216(3) Uani 1 1 d .
H12A H 0.6576 -0.1047 0.8901 0.026 Uiso 1 1 calc R
H12B H 0.6496 -0.0654 0.8140 0.026 Uiso 1 1 calc R
C121 C 0.45005(14) -0.10149(11) 0.87037(6) 0.0202(3) Uani 1 1 d .
C122 C 0.43105(15) -0.21690(12) 0.89428(7) 0.0231(3) Uani 1 1 d .
C123 C 0.30691(16) -0.23080(13) 0.93914(7) 0.0269(3) Uani 1 1 d .
H123 H 0.2322 -0.1666 0.9541 0.032 Uiso 1 1 calc R
C124 C 0.53875(18) -0.31094(14) 0.87242(9) 0.0411(4) Uani 1 1 d .
H124 H 0.6242 -0.3026 0.8415 0.049 Uiso 1 1 calc R
C125 C 0.5218(2) -0.41764(15) 0.89572(11) 0.0528(5) Uani 1 1 d .
H125 H 0.5959 -0.4821 0.8805 0.063 Uiso 1 1 calc R
C126 C 0.29056(19) -0.33748(14) 0.96236(7) 0.0339(4) Uani 1 1 d .
H126 H 0.2051 -0.3463 0.9931 0.041 Uiso 1 1 calc R
C127 C 0.3990(2) -0.43083(15) 0.94054(9) 0.0419(4) Uani 1 1 d .
H127 H 0.3886 -0.5040 0.9565 0.050 Uiso 1 1 calc R
C201 C 0.40492(16) 0.42953(14) 0.36824(7) 0.0309(3) Uani 1 1 d .
H20A H 0.4526 0.3516 0.3527 0.046 Uiso 1 1 calc R
H20B H 0.4761 0.4716 0.3762 0.046 Uiso 1 1 calc R
H20C H 0.3580 0.4673 0.3342 0.046 Uiso 1 1 calc R
C202 C 0.21013(17) 0.54781(12) 0.45565(8) 0.0307(3) Uani 1 1 d .
H20D H 0.1582 0.5795 0.4219 0.046 Uiso 1 1 calc R
H20E H 0.2780 0.5954 0.4606 0.046 Uiso 1 1 calc R
H20F H 0.1418 0.5460 0.4986 0.046 Uiso 1 1 calc R
C203 C 0.37022(15) 0.37798(12) 0.48782(7) 0.0258(3) Uani 1 1 d .
H20G H 0.3007 0.3808 0.5308 0.039 Uiso 1 1 calc R
H20H H 0.4412 0.4232 0.4916 0.039 Uiso 1 1 calc R
H20I H 0.4186 0.2989 0.4757 0.039 Uiso 1 1 calc R
C204 C 0.29212(14) 0.42650(11) 0.43360(7) 0.0216(3) Uani 1 1 d .
C205 C 0.18675(14) 0.35405(11) 0.42251(6) 0.0189(3) Uani 1 1 d .
C206 C 0.15460(14) 0.26401(11) 0.46211(6) 0.0210(3) Uani 1 1 d .
H206 H 0.1992 0.2455 0.4985 0.025 Uiso 1 1 calc R
C207 C 0.05875(14) 0.20025(11) 0.44987(7) 0.0215(3) Uani 1 1 d .
H207 H 0.0402 0.1396 0.4785 0.026 Uiso 1 1 calc R
C208 C -0.01181(14) 0.22060(11) 0.39762(6) 0.0187(3) Uani 1 1 d .
C209 C 0.02105(13) 0.31268(11) 0.35821(6) 0.0179(3) Uani 1 1 d .
C210 C 0.11611(14) 0.37665(11) 0.37046(6) 0.0188(3) Uani 1 1 d .
H210 H 0.1340 0.4382 0.3424 0.023 Uiso 1 1 calc R
C211 C -0.11680(14) 0.14611(11) 0.38715(7) 0.0221(3) Uani 1 1 d .
C212 C -0.27009(16) 0.21667(13) 0.40311(9) 0.0343(4) Uani 1 1 d .
H21A H -0.2755 0.2820 0.3740 0.051 Uiso 1 1 calc R
H21B H -0.2965 0.2436 0.4500 0.051 Uiso 1 1 calc R
H21C H -0.3363 0.1694 0.3955 0.051 Uiso 1 1 calc R
C213 C -0.11375(16) 0.04494(12) 0.43375(8) 0.0292(3) Uani 1 1 d .
H21D H -0.1808 -0.0012 0.4257 0.044 Uiso 1 1 calc R
H21E H -0.1418 0.0731 0.4804 0.044 Uiso 1 1 calc R
H21F H -0.0167 -0.0017 0.4249 0.044 Uiso 1 1 calc R
C214 C -0.07821(17) 0.09496(12) 0.31563(7) 0.0292(3) Uani 1 1 d .
H21G H -0.1034 0.1545 0.2848 0.044 Uiso 1 1 calc R
H21H H -0.1314 0.0345 0.3137 0.044 Uiso 1 1 calc R
H21I H 0.0249 0.0633 0.3027 0.044 Uiso 1 1 calc R
C216 C -0.15901(13) 0.43895(11) 0.30829(6) 0.0180(3) Uani 1 1 d .
C217 C -0.20297(14) 0.46862(11) 0.24236(6) 0.0194(3) Uani 1 1 d .
C218 C -0.31791(15) 0.57167(11) 0.24581(7) 0.0238(3) Uani 1 1 d .
H21J H -0.2871 0.6374 0.2613 0.036 Uiso 1 1 calc R
H21K H -0.4054 0.5599 0.2771 0.036 Uiso 1 1 calc R
H21L H -0.3371 0.5857 0.2013 0.036 Uiso 1 1 calc R
C219 C -0.20778(14) 0.35736(11) 0.20739(6) 0.0204(3) Uani 1 1 d .
H21M H -0.2620 0.3672 0.1718 0.025 Uiso 1 1 calc R
H21N H -0.2337 0.2966 0.2380 0.025 Uiso 1 1 calc R
C220 C -0.04515(14) 0.35203(11) 0.18274(7) 0.0214(3) Uani 1 1 d .
C221 C 0.03245(14) 0.30322(11) 0.23714(6) 0.0201(3) Uani 1 1 d .
C222 C 0.02919(15) 0.30963(13) 0.11300(7) 0.0265(3) Uani 1 1 d .
C223 C 0.04687(17) 0.19532(14) 0.09604(8) 0.0354(4) Uani 1 1 d .
H223 H 0.0177 0.1436 0.1293 0.043 Uiso 1 1 calc R
C224 C 0.10749(19) 0.15645(17) 0.03024(9) 0.0462(5) Uani 1 1 d .
H224 H 0.1203 0.0781 0.0186 0.055 Uiso 1 1 calc R
C225 C 0.14911(18) 0.23168(19) -0.01818(8) 0.0485(5) Uani 1 1 d .
H225 H 0.1892 0.2051 -0.0632 0.058 Uiso 1 1 calc R
C226 C 0.1327(2) 0.34486(19) -0.00157(8) 0.0488(5) Uani 1 1 d .
H226 H 0.1624 0.3962 -0.0349 0.059 Uiso 1 1 calc R
C227 C 0.07264(18) 0.38441(16) 0.06433(8) 0.0378(4) Uani 1 1 d .
H227 H 0.0615 0.4626 0.0758 0.045 Uiso 1 1 calc R

loop_
_atom_site_aniso_label
_atom_site_aniso_U_11
_atom_site_aniso_U_22
_atom_site_aniso_U_33
_atom_site_aniso_U_23
_atom_site_aniso_U_13
_atom_site_aniso_U_12
O11 0.0381(6) 0.0237(5) 0.0321(5) 0.0046(4) -0.0191(5) -0.0123(4)
O12 0.0250(5) 0.0190(5) 0.0255(5) 0.0023(4) -0.0105(4) -0.0052(4)
O13 0.0210(5) 0.0233(5) 0.0176(4) 0.0015(4) -0.0045(4) -0.0051(4)
O21 0.0219(5) 0.0221(5) 0.0208(5) 0.0015(4) -0.0035(4) -0.0060(4)
O22 0.0210(5) 0.0322(5) 0.0255(5) -0.0045(4) -0.0063(4) 0.0045(4)
O23 0.0267(5) 0.0237(5) 0.0201(5) -0.0039(4) -0.0052(4) 0.0010(4)
N11 0.0165(5) 0.0184(5) 0.0159(5) 0.0017(4) -0.0057(4) -0.0032(4)
N21 0.0178(5) 0.0188(5) 0.0171(5) -0.0008(4) -0.0058(4) -0.0025(4)
C101 0.0202(7) 0.0275(7) 0.0175(6) -0.0011(5) -0.0028(5) -0.0081(5)
C102 0.0205(7) 0.0375(8) 0.0239(7) -0.0006(6) -0.0004(6) -0.0002(6)
C103 0.0276(8) 0.0420(9) 0.0204(7) -0.0063(6) -0.0014(6) -0.0103(6)
C104 0.0239(7) 0.0341(8) 0.0340(8) -0.0013(6) -0.0005(6) -0.0125(6)
C105 0.0196(7) 0.0212(7) 0.0173(6) -0.0004(5) -0.0058(5) -0.0076(5)
C106 0.0256(7) 0.0282(7) 0.0164(6) 0.0060(5) -0.0073(5) -0.0110(6)
C107 0.0227(7) 0.0239(7) 0.0226(7) 0.0061(5) -0.0125(5) -0.0068(5)
C108 0.0188(7) 0.0194(6) 0.0217(6) 0.0007(5) -0.0079(5) -0.0063(5)
C109 0.0199(7) 0.0202(6) 0.0155(6) 0.0020(5) -0.0051(5) -0.0065(5)
C110 0.0186(6) 0.0175(6) 0.0168(6) 0.0023(5) -0.0081(5) -0.0054(5)
C111 0.0185(7) 0.0246(7) 0.0249(7) 0.0006(5) -0.0074(5) -0.0029(5)
C112 0.0190(7) 0.0401(9) 0.0467(9) -0.0107(7) -0.0025(6) -0.0089(6)
C113 0.0296(8) 0.0410(9) 0.0369(9) 0.0095(7) -0.0085(7) 0.0070(7)
C114 0.0211(7) 0.0347(8) 0.0277(7) -0.0024(6) -0.0047(6) -0.0003(6)
C116 0.0124(6) 0.0216(7) 0.0169(6) -0.0013(5) -0.0028(5) -0.0013(5)
C117 0.0162(6) 0.0204(6) 0.0193(6) 0.0018(5) -0.0035(5) -0.0031(5)
C118 0.0194(7) 0.0247(7) 0.0193(6) 0.0034(5) -0.0068(5) -0.0060(5)
C119 0.0311(8) 0.0309(8) 0.0238(7) 0.0042(6) -0.0145(6) -0.0100(6)
C120 0.0188(7) 0.0231(7) 0.0237(7) 0.0048(5) -0.0080(5) -0.0027(5)
C121 0.0190(7) 0.0219(7) 0.0192(6) 0.0010(5) -0.0048(5) -0.0024(5)
C122 0.0246(7) 0.0248(7) 0.0233(7) 0.0067(5) -0.0118(6) -0.0063(6)
C123 0.0314(8) 0.0307(8) 0.0222(7) 0.0006(6) -0.0086(6) -0.0117(6)
C124 0.0291(9) 0.0273(8) 0.0614(11) 0.0122(7) -0.0032(8) -0.0018(7)
C125 0.0399(10) 0.0266(9) 0.0888(15) 0.0155(9) -0.0153(10) 0.0004(7)
C126 0.0455(9) 0.0429(9) 0.0230(7) 0.0090(6) -0.0135(7) -0.0256(8)
C127 0.0511(11) 0.0337(9) 0.0539(10) 0.0233(8) -0.0292(9) -0.0205(8)
C201 0.0236(8) 0.0462(9) 0.0275(8) 0.0069(7) -0.0079(6) -0.0159(7)
C202 0.0356(8) 0.0245(7) 0.0369(8) 0.0009(6) -0.0151(7) -0.0096(6)
C203 0.0251(7) 0.0298(8) 0.0273(7) 0.0023(6) -0.0119(6) -0.0103(6)
C204 0.0201(7) 0.0247(7) 0.0224(7) 0.0023(5) -0.0069(5) -0.0077(5)
C205 0.0163(6) 0.0210(6) 0.0184(6) -0.0019(5) -0.0032(5) -0.0023(5)
C206 0.0204(7) 0.0237(7) 0.0200(6) 0.0018(5) -0.0074(5) -0.0035(5)
C207 0.0225(7) 0.0202(7) 0.0224(7) 0.0045(5) -0.0057(5) -0.0054(5)
C208 0.0160(6) 0.0180(6) 0.0211(6) -0.0020(5) -0.0037(5) -0.0012(5)
C209 0.0164(6) 0.0197(6) 0.0169(6) -0.0015(5) -0.0051(5) -0.0001(5)
C210 0.0191(6) 0.0184(6) 0.0185(6) 0.0022(5) -0.0037(5) -0.0037(5)
C211 0.0201(7) 0.0202(7) 0.0281(7) 0.0011(5) -0.0089(5) -0.0054(5)
C212 0.0204(7) 0.0277(8) 0.0565(10) 0.0009(7) -0.0097(7) -0.0078(6)
C213 0.0314(8) 0.0280(8) 0.0343(8) 0.0072(6) -0.0124(6) -0.0149(6)
C214 0.0396(9) 0.0218(7) 0.0322(8) 0.0020(6) -0.0169(7) -0.0106(6)
C216 0.0175(6) 0.0161(6) 0.0214(7) 0.0004(5) -0.0052(5) -0.0048(5)
C217 0.0193(7) 0.0198(7) 0.0198(6) 0.0017(5) -0.0049(5) -0.0053(5)
C218 0.0248(7) 0.0213(7) 0.0254(7) 0.0018(5) -0.0084(6) -0.0017(5)
C219 0.0199(7) 0.0207(7) 0.0218(7) -0.0009(5) -0.0079(5) -0.0030(5)
C220 0.0210(7) 0.0225(7) 0.0208(7) -0.0024(5) -0.0062(5) -0.0026(5)
C221 0.0193(7) 0.0208(7) 0.0207(7) -0.0022(5) -0.0053(5) -0.0044(5)
C222 0.0191(7) 0.0382(8) 0.0220(7) -0.0058(6) -0.0080(5) -0.0010(6)
C223 0.0315(8) 0.0413(9) 0.0307(8) -0.0114(7) -0.0130(7) 0.0069(7)
C224 0.0363(10) 0.0562(11) 0.0411(10) -0.0252(9) -0.0178(8) 0.0146(8)
C225 0.0287(9) 0.0852(15) 0.0247(8) -0.0196(9) -0.0055(7) 0.0053(9)
C226 0.0370(10) 0.0833(15) 0.0238(8) -0.0026(9) -0.0008(7) -0.0134(9)
C227 0.0332(9) 0.0553(11) 0.0251(8) -0.0021(7) -0.0030(6) -0.0134(8)

loop_
_atom_type_symbol
_atom_type_description
_atom_type_scat_dispersion_real
_atom_type_scat_dispersion_imag
_atom_type_scat_source
C C 0.0181 0.0091 'International Tables Vol C Tables 4.2.6.8 and 6.1.1.4'
H H 0.0000 0.0000 'International Tables Vol C Tables 4.2.6.8 and 6.1.1.4'
N N 0.0311 0.0180 'International Tables Vol C Tables 4.2.6.8 and 6.1.1.4'
O O 0.0492 0.0322 'International Tables Vol C Tables 4.2.6.8 and 6.1.1.4'

loop_
_geom_angle_atom_site_label_1
_geom_angle_atom_site_label_2
_geom_angle_atom_site_label_3
_geom_angle
C121 O13 C118 87.50(9)
C220 O21 C217 87.80(9)
C116 N11 C117 120.48(10)
C116 N11 C110 118.46(10)
C117 N11 C110 120.17(10)
C221 N21 C216 119.54(10)
C221 N21 C209 119.02(10)
C216 N21 C209 120.16(10)
C102 C101 C103 106.62(12)
C102 C101 C105 115.31(11)
C103 C101 C105 109.33(11)
C102 C101 C104 108.47(12)
C103 C101 C104 109.09(11)
C105 C101 C104 107.89(11)
C101 C102 H10A 109.5
C101 C102 H10B 109.5
H10A C102 H10B 109.5
C101 C102 H10C 109.5
H10A C102 H10C 109.5
H10B C102 H10C 109.5
C101 C103 H10D 109.5
C101 C103 H10E 109.5
H10D C103 H10E 109.5
C101 C103 H10F 109.5
H10D C103 H10F 109.5
H10E C103 H10F 109.5
C101 C104 H10G 109.5
C101 C104 H10H 109.5
H10G C104 H10H 109.5
C101 C104 H10I 109.5
H10G C104 H10I 109.5
H10H C104 H10I 109.5
C110 C105 C106 114.04(12)
C110 C105 C101 128.32(12)
C106 C105 C101 117.57(11)
C107 C106 C105 124.06(12)
C107 C106 H106 118.0
C105 C106 H106 118.0
C106 C107 C108 121.15(12)
C106 C107 H107 119.4
C108 C107 H107 119.4
C109 C108 C107 115.69(12)
C109 C108 C111 121.28(12)
C107 C108 C111 122.98(11)
C108 C109 C110 122.77(12)
C108 C109 H109 118.6
C110 C109 H109 118.6
C109 C110 C105 122.29(11)
C109 C110 N11 113.54(11)
C105 C110 N11 124.09(11)
C112 C111 C108 108.21(11)
C112 C111 C114 109.53(12)
C108 C111 C114 111.37(11)
C112 C111 C113 108.83(13)
C108 C111 C113 111.38(12)
C114 C111 C113 107.49(12)
C111 C112 H11A 109.5
C111 C112 H11B 109.5
H11A C112 H11B 109.5
C111 C112 H11C 109.5
H11A C112 H11C 109.5
H11B C112 H11C 109.5
C111 C113 H11D 109.5
C111 C113 H11E 109.5
H11D C113 H11E 109.5
C111 C113 H11F 109.5
H11D C113 H11F 109.5
H11E C113 H11F 109.5
C111 C114 H11G 109.5
C111 C114 H11H 109.5
H11G C114 H11H 109.5
C111 C114 H11I 109.5
H11G C114 H11I 109.5
H11H C114 H11I 109.5
O12 C116 N11 122.32(11)
O12 C116 C118 124.95(11)
N11 C116 C118 112.73(11)
O11 C117 N11 122.57(11)
O11 C117 C121 125.37(12)
N11 C117 C121 112.06(11)
O13 C118 C119 114.13(11)
O13 C118 C116 105.08(10)
C119 C118 C116 113.62(11)
O13 C118 C120 89.77(10)
C119 C118 C120 121.74(11)
C116 C118 C120 109.15(10)
O13 C118 C121 46.15(6)
C119 C118 C121 147.96(10)
C116 C118 C121 97.44(9)
C120 C118 C121 48.56(7)
C118 C119 H11J 109.5
C118 C119 H11K 109.5
H11J C119 H11K 109.5
C118 C119 H11L 109.5
H11J C119 H11L 109.5
H11K C119 H11L 109.5
C118 C120 C121 82.92(10)
C118 C120 H12A 114.8
C121 C120 H12A 114.8
C118 C120 H12B 114.8
C121 C120 H12B 114.8
H12A C120 H12B 111.9
O13 C121 C122 114.08(10)
O13 C121 C117 104.64(10)
C122 C121 C117 114.34(11)
O13 C121 C120 89.90(10)
C122 C121 C120 120.99(11)
C117 C121 C120 109.39(10)
O13 C121 C118 46.35(6)
C122 C121 C118 147.49(10)
C117 C121 C118 97.27(9)
C120 C121 C118 48.51(7)
C124 C122 C123 119.23(14)
C124 C122 C121 120.07(13)
C123 C122 C121 120.69(13)
C122 C123 C126 120.68(14)
C122 C123 H123 119.7
C126 C123 H123 119.7
C122 C124 C125 119.89(16)
C122 C124 H124 120.1
C125 C124 H124 120.1
C127 C125 C124 120.65(17)
C127 C125 H125 119.7
C124 C125 H125 119.7
C127 C126 C123 119.70(15)
C127 C126 H126 120.2
C123 C126 H126 120.2
C125 C127 C126 119.86(15)
C125 C127 H127 120.1
C126 C127 H127 120.1
C204 C201 H20A 109.5
C204 C201 H20B 109.5
H20A C201 H20B 109.5
C204 C201 H20C 109.5
H20A C201 H20C 109.5
H20B C201 H20C 109.5
C204 C202 H20D 109.5
C204 C202 H20E 109.5
H20D C202 H20E 109.5
C204 C202 H20F 109.5
H20D C202 H20F 109.5
H20E C202 H20F 109.5
C204 C203 H20G 109.5
C204 C203 H20H 109.5
H20G C203 H20H 109.5
C204 C203 H20I 109.5
H20G C203 H20I 109.5
H20H C203 H20I 109.5
C205 C204 C202 109.32(11)
C205 C204 C203 111.50(11)
C202 C204 C203 108.51(11)
C205 C204 C201 109.59(11)
C202 C204 C201 109.66(12)
C203 C204 C201 108.23(11)
C206 C205 C210 115.91(12)
C206 C205 C204 123.61(11)
C210 C205 C204 120.48(11)
C205 C206 C207 121.54(12)
C205 C206 H206 119.2
C207 C206 H206 119.2
C206 C207 C208 123.47(12)
C206 C207 H207 118.3
C208 C207 H207 118.3
C207 C208 C209 114.34(12)
C207 C208 C211 120.50(11)
C209 C208 C211 125.16(11)
C210 C209 C208 122.31(11)
C210 C209 N21 115.35(11)
C208 C209 N21 122.34(11)
C209 C210 C205 122.42(12)
C209 C210 H210 118.8
C205 C210 H210 118.8
C212 C211 C214 110.13(12)
C212 C211 C213 107.56(12)
C214 C211 C213 106.15(11)
C212 C211 C208 109.72(11)
C214 C211 C208 111.85(11)
C213 C211 C208 111.29(11)
C211 C212 H21A 109.5
C211 C212 H21B 109.5
H21A C212 H21B 109.5
C211 C212 H21C 109.5
H21A C212 H21C 109.5
H21B C212 H21C 109.5
C211 C213 H21D 109.5
C211 C213 H21E 109.5
H21D C213 H21E 109.5
C211 C213 H21F 109.5
H21D C213 H21F 109.5
H21E C213 H21F 109.5
C211 C214 H21G 109.5
C211 C214 H21H 109.5
H21G C214 H21H 109.5
C211 C214 H21I 109.5
H21G C214 H21I 109.5
H21H C214 H21I 109.5
O23 C216 N21 122.28(11)
O23 C216 C217 124.82(12)
N21 C216 C217 112.89(11)
O21 C217 C218 113.41(11)
O21 C217 C216 105.67(10)
C218 C217 C216 114.97(11)
O21 C217 C219 89.58(9)
C218 C217 C219 121.39(11)
C216 C217 C219 108.20(10)
C217 C218 H21J 109.5
C217 C218 H21K 109.5
H21J C218 H21K 109.5
C217 C218 H21L 109.5
H21J C218 H21L 109.5
H21K C218 H21L 109.5
C217 C219 C220 82.90(10)
C217 C219 H21M 114.8
C220 C219 H21M 114.8
C217 C219 H21N 114.8
C220 C219 H21N 114.8
H21M C219 H21N 111.9
O21 C220 C222 114.57(11)
O21 C220 C221 104.36(10)
C222 C220 C221 114.99(11)
O21 C220 C219 89.78(9)
C222 C220 C219 119.75(11)
C221 C220 C219 109.83(11)
O22 C221 N21 122.49(12)
O22 C221 C220 125.21(12)
N21 C221 C220 112.30(11)
C227 C222 C223 119.74(14)
C227 C222 C220 120.64(14)
C223 C222 C220 119.50(14)
C222 C223 C224 119.89(17)
C222 C223 H223 120.1
C224 C223 H223 120.1
C225 C224 C223 120.07(18)
C225 C224 H224 120.0
C223 C224 H224 120.0
C226 C225 C224 120.27(15)
C226 C225 H225 119.9
C224 C225 H225 119.9
C225 C226 C227 120.01(18)
C225 C226 H226 120.0
C227 C226 H226 120.0
C222 C227 C226 120.01(17)
C222 C227 H227 120.0
C226 C227 H227 120.0

loop_
_geom_bond_atom_site_label_1
_geom_bond_atom_site_label_2
_geom_bond_distance
O11 C117 1.2019(16)
O12 C116 1.2063(16)
O13 C121 1.4716(16)
O13 C118 1.4764(16)
O21 C220 1.4662(16)
O21 C217 1.4775(16)
O22 C221 1.2051(16)
O23 C216 1.2067(16)
N11 C116 1.3998(16)
N11 C117 1.4001(17)
N11 C110 1.4545(15)
N21 C221 1.4046(17)
N21 C216 1.4071(17)
N21 C209 1.4582(16)
C101 C102 1.5305(19)
C101 C103 1.5362(18)
C101 C105 1.5421(18)
C101 C104 1.5421(19)
C102 H10A 0.9800
C102 H10B 0.9800
C102 H10C 0.9800
C103 H10D 0.9800
C103 H10E 0.9800
C103 H10F 0.9800
C104 H10G 0.9800
C104 H10H 0.9800
C104 H10I 0.9800
C105 C110 1.3963(18)
C105 C106 1.4047(18)
C106 C107 1.379(2)
C106 H106 0.9500
C107 C108 1.3981(19)
C107 H107 0.9500
C108 C109 1.3881(18)
C108 C111 1.5307(18)
C109 C110 1.3917(19)
C109 H109 0.9500
C111 C112 1.527(2)
C111 C114 1.5335(19)
C111 C113 1.5350(19)
C112 H11A 0.9800
C112 H11B 0.9800
C112 H11C 0.9800
C113 H11D 0.9800
C113 H11E 0.9800
C113 H11F 0.9800
C114 H11G 0.9800
C114 H11H 0.9800
C114 H11I 0.9800
C116 C118 1.5222(17)
C117 C121 1.5396(17)
C118 C119 1.4985(19)
C118 C120 1.5389(19)
C118 C121 2.0386(19)
C119 H11J 0.9800
C119 H11K 0.9800
C119 H11L 0.9800
C120 C121 1.5401(18)
C120 H12A 0.9900
C120 H12B 0.9900
C121 C122 1.4957(19)
C122 C124 1.382(2)
C122 C123 1.385(2)
C123 C126 1.387(2)
C123 H123 0.9500
C124 C125 1.389(2)
C124 H124 0.9500
C125 C127 1.373(3)
C125 H125 0.9500
C126 C127 1.380(3)
C126 H126 0.9500
C127 H127 0.9500
C201 C204 1.5368(19)
C201 H20A 0.9800
C201 H20B 0.9800
C201 H20C 0.9800
C202 C204 1.535(2)
C202 H20D 0.9800
C202 H20E 0.9800
C202 H20F 0.9800
C203 C204 1.5348(18)
C203 H20G 0.9800
C203 H20H 0.9800
C203 H20I 0.9800
C204 C205 1.5300(18)
C205 C206 1.3869(19)
C205 C210 1.3958(18)
C206 C207 1.3883(19)
C206 H206 0.9500
C207 C208 1.3968(18)
C207 H207 0.9500
C208 C209 1.4066(18)
C208 C211 1.5404(18)
C209 C210 1.3837(18)
C210 H210 0.9500
C211 C212 1.533(2)
C211 C214 1.535(2)
C211 C213 1.5356(19)
C212 H21A 0.9800
C212 H21B 0.9800
C212 H21C 0.9800
C213 H21D 0.9800
C213 H21E 0.9800
C213 H21F 0.9800
C214 H21G 0.9800
C214 H21H 0.9800
C214 H21I 0.9800
C216 C217 1.5286(17)
C217 C218 1.4870(18)
C217 C219 1.5389(18)
C218 H21J 0.9800
C218 H21K 0.9800
C218 H21L 0.9800
C219 C220 1.5446(19)
C219 H21M 0.9900
C219 H21N 0.9900
C220 C222 1.4959(19)
C220 C221 1.5360(18)
C222 C227 1.385(2)
C222 C223 1.387(2)
C223 C224 1.392(2)
C223 H223 0.9500
C224 C225 1.381(3)
C224 H224 0.9500
C225 C226 1.374(3)
C225 H225 0.9500
C226 C227 1.395(2)
C226 H226 0.9500
C227 H227 0.9500
